data_7118320
loop_
_publ_author_name
'Simler, Thomas'
'Braunstein, Pierre'
'Danopoulos, Andreas A.'

_publ_section_title
;
 Cobalt PNC(NHC) 'pincers': ligand dearomatisation, formation of dinuclear
 and N2 complexes and promotion of C-H activation.
;
_journal_issue 13
_journal_name_full 'Chemical communications (Cambridge, England)'
_journal_page_first 2717
_journal_page_last 2720
_journal_paper_doi 10.1039/c5cc10121b
_journal_volume 52
_journal_year 2016
_chemical_formula_moiety 'C66 H90 Co2 N8 P2'
_chemical_formula_sum 'C66 H90 Co2 N8 P2'
_chemical_formula_weight 1175.25
_chemical_name_systematic
;
 ?
;
_space_group_crystal_system triclinic
_space_group_IT_number 2
_space_group_name_Hall '-P 1'
_space_group_name_H-M_alt 'P -1'
_symmetry_space_group_name_Hall '-P 1'
_symmetry_space_group_name_H-M 'P -1'
_atom_sites_solution_hydrogens geom
_atom_sites_solution_primary direct
_atom_sites_solution_secondary difmap
_audit_creation_method SHELXL-2013
_audit_update_record
;
2015-12-03 deposited with the CCDC.
2016-01-04 downloaded from the CCDC.
;
_cell_angle_alpha 66.340(2)
_cell_angle_beta 84.429(2)
_cell_angle_gamma 66.370(2)
_cell_formula_units_Z 2
_cell_length_a 14.8520(12)
_cell_length_b 16.6741(13)
_cell_length_c 18.3766(15)
_cell_measurement_reflns_used 4625
_cell_measurement_temperature 173(2)
_cell_measurement_theta_max 22.72
_cell_measurement_theta_min 2.47
_cell_volume 3807.8(5)
_computing_cell_refinement 'Bruker SAINT'
_computing_data_collection 'Bruker APEX2'
_computing_data_reduction 'Bruker SAINT'
_computing_molecular_graphics 'Bruker SHELXTL'
_computing_publication_material 'Bruker SHELXTL'
_computing_structure_refinement 'SHELXL-2013 (Sheldrick, 2013)'
_computing_structure_solution 'SHELXS-2013 (Sheldrick, 2013)'
_diffrn_ambient_temperature 173(2)
_diffrn_measured_fraction_theta_full 1.000
_diffrn_measured_fraction_theta_max 0.994
_diffrn_measurement_device_type 'Bruker APEX-II CCD'
_diffrn_measurement_method '\f and \w scans'
_diffrn_radiation_monochromator triumph
_diffrn_radiation_type MoK\a
_diffrn_radiation_wavelength 0.71073
_diffrn_reflns_av_R_equivalents 0.0942
_diffrn_reflns_av_unetI/netI 0.1644
_diffrn_reflns_laue_measured_fraction_full 1.000
_diffrn_reflns_laue_measured_fraction_max 0.994
_diffrn_reflns_limit_h_max 19
_diffrn_reflns_limit_h_min -19
_diffrn_reflns_limit_k_max 22
_diffrn_reflns_limit_k_min -22
_diffrn_reflns_limit_l_max 24
_diffrn_reflns_limit_l_min -24
_diffrn_reflns_number 48347
_diffrn_reflns_point_group_measured_fraction_full 1.000
_diffrn_reflns_point_group_measured_fraction_max 0.994
_diffrn_reflns_theta_full 25.242
_diffrn_reflns_theta_max 28.042
_diffrn_reflns_theta_min 1.213
_diffrn_source 'sealed tube'
_exptl_absorpt_coefficient_mu 0.515
_exptl_absorpt_correction_T_max 0.7456
_exptl_absorpt_correction_T_min 0.6053
_exptl_absorpt_correction_type multi-scan
_exptl_absorpt_process_details sadabs
_exptl_crystal_colour green
_exptl_crystal_density_diffrn 1.025
_exptl_crystal_description block
_exptl_crystal_F_000 1252
_exptl_crystal_size_max 0.300
_exptl_crystal_size_mid 0.180
_exptl_crystal_size_min 0.060
_platon_squeeze_details
;
The residual electron density was assigned to three molecules of the
pentane solvent [226/2 = 116 e per asymmetric unit; three molecules
of C5H12 would give 126 e]. 
;
_refine_diff_density_max 3.240
_refine_diff_density_min -0.679
_refine_diff_density_rms 0.089
_refine_ls_extinction_method none
_refine_ls_goodness_of_fit_ref 0.882
_refine_ls_hydrogen_treatment constr
_refine_ls_matrix_type full
_refine_ls_number_parameters 699
_refine_ls_number_reflns 18344
_refine_ls_number_restraints 0
_refine_ls_restrained_S_all 0.882
_refine_ls_R_factor_all 0.1670
_refine_ls_R_factor_gt 0.0796
_refine_ls_shift/su_max 0.001
_refine_ls_shift/su_mean 0.000
_refine_ls_structure_factor_coef Fsqd
_refine_ls_weighting_details 'w=1/[\s^2^(Fo^2^)+(0.1090P)^2^] where P=(Fo^2^+2Fc^2^)/3'
_refine_ls_weighting_scheme calc
_refine_ls_wR_factor_gt 0.1847
_refine_ls_wR_factor_ref 0.2122
_reflns_Friedel_coverage 0.000
_reflns_number_gt 8029
_reflns_number_total 18344
_reflns_threshold_expression 'I > 2\s(I)'
_cod_data_source_file c5cc10121b2.cif
_cod_data_source_block pbts150115
_cod_depositor_comments 'Adding full bibliography for 7118318--7118321.cif.'
_cod_database_code 7118320
_shelx_space_group_comment
;
The symmetry employed for this shelxl refinement is uniquely defined
by the following loop, which should always be used as a source of
symmetry information in preference to the above space-group names.
They are only intended as comments.
;
_shelx_estimated_absorpt_t_min 0.861
_shelx_estimated_absorpt_t_max 0.970
_shelxl_version_number 2013-4

loop_
_space_group_symop_operation_xyz
'x, y, z'
'-x, -y, -z'

loop_
_atom_site_label
_atom_site_type_symbol
_atom_site_fract_x
_atom_site_fract_y
_atom_site_fract_z
_atom_site_U_iso_or_equiv
_atom_site_adp_type
_atom_site_occupancy
_atom_site_site_symmetry_order
_atom_site_calc_flag
_atom_site_refinement_flags_posn
_atom_site_refinement_flags_adp
C1 C 0.8573(3) 0.8899(3) 0.8241(2) 0.0226(8) Uani 1 1 d . .
C2 C 0.7046(3) 0.9097(3) 0.8650(2) 0.0272(9) Uani 1 1 d . .
H2 H 0.6527 0.9121 0.8997 0.033 Uiso 1 1 calc R U
C3 C 0.6943(3) 0.9288(3) 0.7851(2) 0.0273(9) Uani 1 1 d . .
C4 C 0.8392(3) 0.8701(3) 0.9643(2) 0.0320(10) Uani 1 1 d . .
C5 C 0.8345(3) 0.9496(4) 0.9758(3) 0.0400(12) Uani 1 1 d . .
C6 C 0.8775(4) 0.9322(5) 1.0478(3) 0.0568(15) Uani 1 1 d . .
H6 H 0.8758 0.9844 1.0578 0.068 Uiso 1 1 calc R U
C7 C 0.9214(4) 0.8429(6) 1.1033(3) 0.0719(19) Uani 1 1 d . .
H7 H 0.9517 0.8334 1.1509 0.086 Uiso 1 1 calc R U
C8 C 0.9234(4) 0.7660(5) 1.0927(3) 0.0581(16) Uani 1 1 d . .
H8 H 0.9529 0.7041 1.1337 0.070 Uiso 1 1 calc R U
C9 C 0.8822(3) 0.7772(3) 1.0219(3) 0.0392(11) Uani 1 1 d . .
C10 C 0.7896(4) 1.0500(4) 0.9141(3) 0.0481(13) Uani 1 1 d . .
H10 H 0.7552 1.0489 0.8705 0.058 Uiso 1 1 calc R U
C11 C 0.8694(4) 1.0874(4) 0.8775(4) 0.0666(17) Uani 1 1 d . .
H11A H 0.9098 1.0815 0.9201 0.100 Uiso 1 1 calc R U
H11B H 0.8382 1.1546 0.8411 0.100 Uiso 1 1 calc R U
H11C H 0.9113 1.0501 0.8481 0.100 Uiso 1 1 calc R U
C12 C 0.7125(4) 1.1174(5) 0.9485(4) 0.079(2) Uani 1 1 d . .
H12A H 0.6582 1.0965 0.9661 0.119 Uiso 1 1 calc R U
H12B H 0.6869 1.1825 0.9074 0.119 Uiso 1 1 calc R U
H12C H 0.7433 1.1161 0.9940 0.119 Uiso 1 1 calc R U
C13 C 0.8913(4) 0.6916(4) 1.0071(3) 0.0536(14) Uani 1 1 d . .
H13 H 0.8360 0.7121 0.9681 0.064 Uiso 1 1 calc R U
C14 C 0.8853(5) 0.6087(4) 1.0843(4) 0.078(2) Uani 1 1 d . .
H14A H 0.9428 0.5831 1.1212 0.116 Uiso 1 1 calc R U
H14B H 0.8843 0.5580 1.0705 0.116 Uiso 1 1 calc R U
H14C H 0.8250 0.6328 1.1096 0.116 Uiso 1 1 calc R U
C15 C 0.9886(4) 0.6529(4) 0.9714(3) 0.0571(15) Uani 1 1 d . .
H15A H 0.9927 0.7034 0.9217 0.086 Uiso 1 1 calc R U
H15B H 0.9914 0.5991 0.9604 0.086 Uiso 1 1 calc R U
H15C H 1.0438 0.6314 1.0092 0.086 Uiso 1 1 calc R U
C16 C 0.8333(3) 0.9191(3) 0.6898(2) 0.0223(8) Uani 1 1 d . .
C17 C 0.7836(3) 0.9389(3) 0.6224(2) 0.0288(9) Uani 1 1 d . .
H17 H 0.7154 0.9514 0.6211 0.035 Uiso 1 1 calc R U
C18 C 0.8372(3) 0.9402(3) 0.5544(2) 0.0359(11) Uani 1 1 d . .
H18 H 0.8047 0.9543 0.5060 0.043 Uiso 1 1 calc R U
C19 C 0.9350(3) 0.9216(3) 0.5576(2) 0.0376(11) Uani 1 1 d . .
H19 H 0.9701 0.9227 0.5114 0.045 Uiso 1 1 calc R U
C20 C 0.9858(3) 0.9003(3) 0.6296(2) 0.0291(9) Uani 1 1 d . .
C21 C 1.0845(3) 0.8796(3) 0.6384(2) 0.0336(10) Uani 1 1 d . .
H21 H 1.1278 0.8739 0.5975 0.040 Uiso 1 1 calc R U
C22 C 1.2292(3) 0.7482(3) 0.7750(3) 0.0402(11) Uani 1 1 d . .
H22 H 1.2565 0.7441 0.8246 0.048 Uiso 1 1 calc R U
C23 C 1.1925(4) 0.6682(4) 0.7982(3) 0.0592(16) Uani 1 1 d . .
H23A H 1.1602 0.6740 0.7506 0.071 Uiso 1 1 calc R U
H23B H 1.1430 0.6743 0.8379 0.071 Uiso 1 1 calc R U
C24 C 1.2785(5) 0.5693(4) 0.8335(5) 0.0853(16) Uani 1 1 d . .
H24A H 1.3069 0.5611 0.8838 0.102 Uiso 1 1 calc R U
H24B H 1.2534 0.5188 0.8457 0.102 Uiso 1 1 calc R U
C25 C 1.3576(5) 0.5590(4) 0.7760(5) 0.0853(16) Uani 1 1 d . .
H25A H 1.3306 0.5613 0.7277 0.102 Uiso 1 1 calc R U
H25B H 1.4129 0.4962 0.8009 0.102 Uiso 1 1 calc R U
C26 C 1.3956(4) 0.6370(4) 0.7523(4) 0.0733(19) Uani 1 1 d . .
H26A H 1.4436 0.6308 0.7116 0.088 Uiso 1 1 calc R U
H26B H 1.4303 0.6298 0.7994 0.088 Uiso 1 1 calc R U
C27 C 1.3120(4) 0.7357(4) 0.7192(3) 0.0523(14) Uani 1 1 d . .
H27A H 1.2846 0.7465 0.6675 0.063 Uiso 1 1 calc R U
H27B H 1.3388 0.7844 0.7093 0.063 Uiso 1 1 calc R U
C28 C 1.1769(3) 0.9542(3) 0.7112(3) 0.0362(11) Uani 1 1 d . .
H28 H 1.2275 0.9452 0.6719 0.043 Uiso 1 1 calc R U
C29 C 1.2271(4) 0.9466(4) 0.7825(3) 0.0526(14) Uani 1 1 d . .
H29A H 1.2812 0.8827 0.8061 0.063 Uiso 1 1 calc R U
H29B H 1.1791 0.9536 0.8233 0.063 Uiso 1 1 calc R U
C30 C 1.2693(4) 1.0237(5) 0.7601(4) 0.0647(17) Uani 1 1 d . .
H30A H 1.2951 1.0208 0.8092 0.078 Uiso 1 1 calc R U
H30B H 1.3250 1.0103 0.7264 0.078 Uiso 1 1 calc R U
C31 C 1.1930(5) 1.1216(5) 0.7163(4) 0.0702(18) Uani 1 1 d . .
H31A H 1.2250 1.1676 0.6970 0.084 Uiso 1 1 calc R U
H31B H 1.1440 1.1396 0.7534 0.084 Uiso 1 1 calc R U
C32 C 1.1407(5) 1.1286(4) 0.6464(4) 0.0645(16) Uani 1 1 d . .
H32A H 1.1880 1.1189 0.6058 0.077 Uiso 1 1 calc R U
H32B H 1.0879 1.1932 0.6219 0.077 Uiso 1 1 calc R U
C33 C 1.0963(4) 1.0551(3) 0.6716(3) 0.0518(13) Uani 1 1 d . .
H33A H 1.0638 1.0603 0.6245 0.062 Uiso 1 1 calc R U
H33B H 1.0458 1.0673 0.7096 0.062 Uiso 1 1 calc R U
C34 C 0.5800(4) 0.8833(3) 0.7064(3) 0.0488(9) Uani 1 1 d . .
C35 C 0.5722(3) 0.7448(4) 0.6978(3) 0.0397(11) Uani 1 1 d . .
H35 H 0.5863 0.6798 0.7097 0.048 Uiso 1 1 calc R U
C36 C 0.5089(4) 0.8208(4) 0.6391(3) 0.0431(12) Uani 1 1 d . .
H36 H 0.4696 0.8199 0.6019 0.052 Uiso 1 1 calc R U
C37 C 0.6699(3) 0.7166(3) 0.8111(3) 0.0438(12) Uani 1 1 d . .
C38 C 0.6210(4) 0.6956(3) 0.8808(3) 0.0457(12) Uani 1 1 d . .
C39 C 0.6760(4) 0.6207(4) 0.9517(3) 0.0643(16) Uani 1 1 d . .
H39 H 0.6444 0.6052 0.9998 0.077 Uiso 1 1 calc R U
C40 C 0.7750(5) 0.5703(4) 0.9509(4) 0.0682(17) Uani 1 1 d . .
H40 H 0.8111 0.5200 0.9987 0.082 Uiso 1 1 calc R U
C41 C 0.8230(4) 0.5914(4) 0.8818(4) 0.0624(16) Uani 1 1 d . .
H41 H 0.8914 0.5547 0.8828 0.075 Uiso 1 1 calc R U
C42 C 0.7723(4) 0.6666(4) 0.8098(3) 0.0519(14) Uani 1 1 d . .
C43 C 0.5118(4) 0.7490(4) 0.8822(3) 0.0520(14) Uani 1 1 d . .
H43 H 0.4809 0.7723 0.8277 0.062 Uiso 1 1 calc R U
C44 C 0.4922(4) 0.8355(4) 0.8994(4) 0.0670(17) Uani 1 1 d . .
H44A H 0.5219 0.8151 0.9526 0.100 Uiso 1 1 calc R U
H44B H 0.4210 0.8711 0.8973 0.100 Uiso 1 1 calc R U
H44C H 0.5212 0.8764 0.8595 0.100 Uiso 1 1 calc R U
C45 C 0.4604(5) 0.6870(5) 0.9415(4) 0.086(2) Uani 1 1 d . .
H45A H 0.4804 0.6271 0.9345 0.128 Uiso 1 1 calc R U
H45B H 0.3888 0.7216 0.9312 0.128 Uiso 1 1 calc R U
H45C H 0.4796 0.6732 0.9961 0.128 Uiso 1 1 calc R U
C46 C 0.8241(4) 0.6888(4) 0.7355(3) 0.0546(15) Uani 1 1 d . .
H46 H 0.7848 0.7568 0.7002 0.065 Uiso 1 1 calc R U
C47 C 0.8297(5) 0.6285(5) 0.6893(4) 0.089(2) Uani 1 1 d . .
H47A H 0.8623 0.5607 0.7238 0.134 Uiso 1 1 calc R U
H47B H 0.8675 0.6441 0.6427 0.134 Uiso 1 1 calc R U
H47C H 0.7629 0.6422 0.6718 0.134 Uiso 1 1 calc R U
C48 C 0.9278(4) 0.6814(4) 0.7505(4) 0.0677(17) Uani 1 1 d . .
H48A H 0.9255 0.7112 0.7874 0.102 Uiso 1 1 calc R U
H48B H 0.9509 0.7142 0.6999 0.102 Uiso 1 1 calc R U
H48C H 0.9731 0.6141 0.7737 0.102 Uiso 1 1 calc R U
C49 C 0.4544(3) 0.9966(3) 0.5989(2) 0.0314(10) Uani 1 1 d . .
C50 C 0.3885(3) 1.0292(4) 0.5350(3) 0.0368(11) Uani 1 1 d . .
H50 H 0.3787 0.9868 0.5173 0.044 Uiso 1 1 calc R U
C51 C 0.3373(4) 1.1278(4) 0.4981(3) 0.0492(13) Uani 1 1 d . .
H51 H 0.2935 1.1549 0.4522 0.059 Uiso 1 1 calc R U
C52 C 0.3510(4) 1.1864(4) 0.5293(3) 0.0495(13) Uani 1 1 d . .
H52 H 0.3145 1.2534 0.5056 0.059 Uiso 1 1 calc R U
C53 C 0.4157(3) 1.1483(4) 0.5929(3) 0.0417(12) Uani 1 1 d . .
C54 C 0.4298(4) 1.2036(3) 0.6338(3) 0.0513(13) Uani 1 1 d . .
H54A H 0.3734 1.2202 0.6660 0.062 Uiso 1 1 calc R U
H54B H 0.4322 1.2637 0.5936 0.062 Uiso 1 1 calc R U
C55 C 0.6247(4) 1.1982(3) 0.6475(3) 0.0491(13) Uani 1 1 d . .
H55 H 0.5864 1.2670 0.6371 0.059 Uiso 1 1 calc R U
C56 C 0.7180(4) 1.1659(4) 0.6944(3) 0.0558(14) Uani 1 1 d . .
H56A H 0.7510 1.0955 0.7146 0.067 Uiso 1 1 calc R U
H56B H 0.7020 1.1833 0.7411 0.067 Uiso 1 1 calc R U
C57 C 0.7895(5) 1.2091(4) 0.6465(4) 0.0749(19) Uani 1 1 d . .
H57A H 0.7604 1.2788 0.6319 0.090 Uiso 1 1 calc R U
H57B H 0.8517 1.1814 0.6797 0.090 Uiso 1 1 calc R U
C58 C 0.8113(5) 1.1897(5) 0.5722(4) 0.084(2) Uani 1 1 d . .
H58A H 0.8415 1.1200 0.5863 0.101 Uiso 1 1 calc R U
H58B H 0.8581 1.2173 0.5422 0.101 Uiso 1 1 calc R U
C59 C 0.7134(6) 1.2352(5) 0.5203(4) 0.086(2) Uani 1 1 d . .
H59A H 0.6831 1.3048 0.5067 0.104 Uiso 1 1 calc R U
H59B H 0.7267 1.2252 0.4701 0.104 Uiso 1 1 calc R U
C60 C 0.6439(5) 1.1906(4) 0.5651(3) 0.0652(17) Uani 1 1 d . .
H60A H 0.6717 1.1225 0.5734 0.078 Uiso 1 1 calc R U
H60B H 0.5804 1.2225 0.5327 0.078 Uiso 1 1 calc R U
C61 C 0.5116(3) 1.1594(3) 0.7885(3) 0.0374(11) Uani 1 1 d . .
H61 H 0.5741 1.1304 0.8227 0.045 Uiso 1 1 calc R U
C62 C 0.4462(3) 1.1067(4) 0.8362(3) 0.0486(13) Uani 1 1 d . .
H62A H 0.3852 1.1305 0.8028 0.058 Uiso 1 1 calc R U
H62B H 0.4816 1.0378 0.8480 0.058 Uiso 1 1 calc R U
C63 C 0.4189(4) 1.1191(4) 0.9130(3) 0.0553(14) Uani 1 1 d . .
H63A H 0.4790 1.0903 0.9489 0.066 Uiso 1 1 calc R U
H63B H 0.3747 1.0864 0.9397 0.066 Uiso 1 1 calc R U
C64 C 0.3671(4) 1.2253(4) 0.8957(3) 0.0598(15) Uani 1 1 d . .
H64A H 0.3053 1.2530 0.8620 0.072 Uiso 1 1 calc R U
H64B H 0.3498 1.2336 0.9463 0.072 Uiso 1 1 calc R U
C65 C 0.4325(4) 1.2770(4) 0.8536(3) 0.0623(16) Uani 1 1 d . .
H65A H 0.4913 1.2532 0.8896 0.075 Uiso 1 1 calc R U
H65B H 0.3963 1.3459 0.8412 0.075 Uiso 1 1 calc R U
C66 C 0.4661(4) 1.2630(4) 0.7752(3) 0.0598(15) Uani 1 1 d . .
H66A H 0.4085 1.2966 0.7358 0.072 Uiso 1 1 calc R U
H66B H 0.5146 1.2918 0.7529 0.072 Uiso 1 1 calc R U
N1 N 0.8022(2) 0.8862(2) 0.88728(18) 0.0270(8) Uani 1 1 d . .
N2 N 0.7925(2) 0.9135(2) 0.76342(18) 0.0235(7) Uani 1 1 d . .
N3 N 0.9306(2) 0.9026(2) 0.69566(18) 0.0255(8) Uani 1 1 d . .
N4 N 1.0422(3) 0.8553(3) 0.8846(2) 0.0356(9) Uani 1 1 d . .
N5 N 1.0810(3) 0.8406(3) 0.9407(2) 0.0541(12) Uani 1 1 d . .
N6 N 0.6151(3) 0.7795(3) 0.7394(2) 0.0488(9) Uani 1 1 d . .
N7 N 0.5117(2) 0.9010(3) 0.6431(2) 0.0312(8) Uani 1 1 d . .
N8 N 0.4733(3) 1.0511(3) 0.6281(2) 0.0323(8) Uani 1 1 d . .
P1 P 1.12361(8) 0.86482(9) 0.73179(6) 0.0334(3) Uani 1 1 d . .
P2 P 0.54563(10) 1.13347(9) 0.69918(8) 0.0430(3) Uani 1 1 d . .
Co1 Co 0.98790(4) 0.87753(4) 0.79479(3) 0.02802(16) Uani 1 1 d . .
Co2 Co 0.57899(4) 0.98769(5) 0.70962(4) 0.03627(18) Uani 1 1 d . .

loop_
_atom_site_aniso_label
_atom_site_aniso_U_11
_atom_site_aniso_U_22
_atom_site_aniso_U_33
_atom_site_aniso_U_23
_atom_site_aniso_U_13
_atom_site_aniso_U_12
C1 0.022(2) 0.027(2) 0.023(2) -0.0135(17) 0.0068(16) -0.0114(17)
C2 0.020(2) 0.044(2) 0.026(2) -0.0159(19) 0.0072(17) -0.0204(19)
C3 0.024(2) 0.030(2) 0.031(2) -0.0128(18) 0.0035(17) -0.0135(18)
C4 0.021(2) 0.058(3) 0.024(2) -0.021(2) 0.0086(17) -0.018(2)
C5 0.030(2) 0.065(3) 0.040(3) -0.036(3) 0.010(2) -0.020(2)
C6 0.045(3) 0.089(4) 0.051(3) -0.047(3) 0.004(3) -0.021(3)
C7 0.061(4) 0.129(6) 0.033(3) -0.043(4) 0.009(3) -0.036(4)
C8 0.045(3) 0.084(4) 0.027(3) -0.008(3) 0.003(2) -0.022(3)
C9 0.030(2) 0.055(3) 0.030(3) -0.014(2) 0.007(2) -0.019(2)
C10 0.040(3) 0.061(3) 0.060(3) -0.038(3) -0.001(2) -0.020(3)
C11 0.060(4) 0.068(4) 0.086(5) -0.036(3) 0.011(3) -0.034(3)
C12 0.053(4) 0.084(4) 0.124(6) -0.078(4) 0.006(4) -0.012(3)
C13 0.037(3) 0.056(3) 0.046(3) -0.003(3) 0.004(2) -0.014(2)
C14 0.070(4) 0.054(3) 0.072(4) -0.006(3) 0.028(3) -0.014(3)
C15 0.052(3) 0.063(4) 0.051(3) -0.020(3) 0.009(3) -0.022(3)
C16 0.024(2) 0.026(2) 0.020(2) -0.0086(16) 0.0047(16) -0.0135(17)
C17 0.026(2) 0.039(2) 0.027(2) -0.0157(19) 0.0038(18) -0.0163(19)
C18 0.037(3) 0.055(3) 0.025(2) -0.019(2) 0.0050(19) -0.026(2)
C19 0.039(3) 0.059(3) 0.023(2) -0.018(2) 0.0088(19) -0.027(2)
C20 0.030(2) 0.045(3) 0.024(2) -0.0168(19) 0.0074(18) -0.024(2)
C21 0.029(2) 0.057(3) 0.024(2) -0.020(2) 0.0092(18) -0.024(2)
C22 0.030(2) 0.055(3) 0.034(3) -0.014(2) 0.004(2) -0.020(2)
C23 0.044(3) 0.062(4) 0.072(4) -0.021(3) 0.024(3) -0.031(3)
C24 0.071(3) 0.056(3) 0.127(5) -0.033(3) 0.036(3) -0.033(2)
C25 0.071(3) 0.056(3) 0.127(5) -0.033(3) 0.036(3) -0.033(2)
C26 0.048(3) 0.071(4) 0.111(5) -0.044(4) 0.032(3) -0.030(3)
C27 0.040(3) 0.056(3) 0.060(3) -0.019(3) 0.017(3) -0.026(3)
C28 0.037(3) 0.060(3) 0.030(2) -0.021(2) 0.013(2) -0.036(2)
C29 0.051(3) 0.072(4) 0.057(3) -0.029(3) 0.009(3) -0.044(3)
C30 0.066(4) 0.101(5) 0.069(4) -0.048(4) 0.018(3) -0.061(4)
C31 0.090(5) 0.078(5) 0.077(4) -0.047(4) 0.030(4) -0.056(4)
C32 0.079(4) 0.053(3) 0.064(4) -0.018(3) 0.013(3) -0.036(3)
C33 0.054(3) 0.057(3) 0.044(3) -0.018(3) 0.005(3) -0.023(3)
C34 0.053(2) 0.0495(17) 0.0231(16) -0.0128(14) 0.0166(15) -0.0049(16)
C35 0.049(3) 0.048(3) 0.040(3) -0.029(2) 0.009(2) -0.027(2)
C36 0.044(3) 0.066(3) 0.038(3) -0.029(3) 0.011(2) -0.033(3)
C37 0.035(3) 0.039(3) 0.075(4) -0.037(3) 0.003(3) -0.018(2)
C38 0.048(3) 0.044(3) 0.041(3) -0.014(2) 0.000(2) -0.017(2)
C39 0.057(4) 0.061(4) 0.059(4) -0.012(3) 0.005(3) -0.019(3)
C40 0.067(4) 0.056(4) 0.060(4) -0.005(3) -0.008(3) -0.018(3)
C41 0.045(3) 0.052(3) 0.077(4) -0.020(3) 0.002(3) -0.013(3)
C42 0.051(3) 0.044(3) 0.071(4) -0.028(3) 0.010(3) -0.025(3)
C43 0.053(3) 0.061(3) 0.037(3) -0.018(3) 0.009(2) -0.022(3)
C44 0.052(4) 0.071(4) 0.079(4) -0.041(3) 0.009(3) -0.017(3)
C45 0.074(4) 0.103(5) 0.073(5) -0.017(4) 0.025(4) -0.052(4)
C46 0.052(3) 0.043(3) 0.076(4) -0.031(3) 0.023(3) -0.021(3)
C47 0.083(5) 0.120(6) 0.099(5) -0.073(5) 0.031(4) -0.048(4)
C48 0.051(4) 0.062(4) 0.097(5) -0.037(3) 0.013(3) -0.026(3)
C49 0.023(2) 0.054(3) 0.032(2) -0.027(2) 0.0127(19) -0.022(2)
C50 0.029(2) 0.062(3) 0.031(2) -0.027(2) 0.008(2) -0.022(2)
C51 0.043(3) 0.075(4) 0.039(3) -0.025(3) 0.005(2) -0.029(3)
C52 0.039(3) 0.056(3) 0.042(3) -0.012(3) -0.001(2) -0.015(3)
C53 0.034(3) 0.059(3) 0.040(3) -0.028(2) 0.007(2) -0.020(2)
C54 0.047(3) 0.041(3) 0.066(4) -0.025(3) -0.007(3) -0.011(2)
C55 0.058(3) 0.036(3) 0.054(3) -0.021(2) 0.012(3) -0.018(3)
C56 0.067(4) 0.055(3) 0.061(4) -0.026(3) 0.011(3) -0.037(3)
C57 0.067(4) 0.070(4) 0.093(5) -0.031(4) 0.024(4) -0.039(3)
C58 0.081(5) 0.078(5) 0.096(5) -0.035(4) 0.040(4) -0.041(4)
C59 0.121(6) 0.070(4) 0.052(4) -0.020(3) 0.038(4) -0.034(4)
C60 0.080(4) 0.062(4) 0.049(3) -0.025(3) 0.015(3) -0.023(3)
C61 0.034(3) 0.044(3) 0.041(3) -0.025(2) 0.003(2) -0.013(2)
C62 0.034(3) 0.056(3) 0.076(4) -0.045(3) 0.014(3) -0.021(2)
C63 0.052(3) 0.060(3) 0.056(3) -0.024(3) 0.013(3) -0.025(3)
C64 0.056(3) 0.064(4) 0.065(4) -0.040(3) 0.009(3) -0.016(3)
C65 0.074(4) 0.048(3) 0.068(4) -0.037(3) 0.012(3) -0.015(3)
C66 0.079(4) 0.050(3) 0.062(4) -0.033(3) 0.014(3) -0.028(3)
N1 0.0208(18) 0.047(2) 0.0207(17) -0.0175(16) 0.0072(14) -0.0183(16)
N2 0.0226(17) 0.035(2) 0.0213(17) -0.0158(15) 0.0059(14) -0.0162(15)
N3 0.0293(19) 0.0364(19) 0.0193(17) -0.0125(15) 0.0078(14) -0.0210(16)
N4 0.025(2) 0.059(3) 0.029(2) -0.0188(18) 0.0065(16) -0.0214(18)
N5 0.041(2) 0.101(4) 0.035(2) -0.029(2) 0.008(2) -0.041(3)
N6 0.053(2) 0.0495(17) 0.0231(16) -0.0128(14) 0.0166(15) -0.0049(16)
N7 0.029(2) 0.047(2) 0.0277(19) -0.0195(17) 0.0094(15) -0.0219(18)
N8 0.031(2) 0.042(2) 0.037(2) -0.0236(18) 0.0104(16) -0.0203(18)
P1 0.0266(6) 0.0566(8) 0.0248(6) -0.0161(5) 0.0086(5) -0.0255(6)
P2 0.0435(8) 0.0420(7) 0.0459(8) -0.0214(6) 0.0017(6) -0.0151(6)
Co1 0.0241(3) 0.0475(4) 0.0207(3) -0.0156(3) 0.0061(2) -0.0210(3)
Co2 0.0317(3) 0.0520(4) 0.0330(4) -0.0209(3) 0.0038(3) -0.0205(3)

loop_
_atom_type_symbol
_atom_type_description
_atom_type_scat_dispersion_real
_atom_type_scat_dispersion_imag
_atom_type_scat_source
C C 0.0033 0.0016 'International Tables Vol C Tables 4.2.6.8 and 6.1.1.4'
H H 0.0000 0.0000 'International Tables Vol C Tables 4.2.6.8 and 6.1.1.4'
N N 0.0061 0.0033 'International Tables Vol C Tables 4.2.6.8 and 6.1.1.4'
P P 0.1023 0.0942 'International Tables Vol C Tables 4.2.6.8 and 6.1.1.4'
Co Co 0.3494 0.9721 'International Tables Vol C Tables 4.2.6.8 and 6.1.1.4'

loop_
_geom_angle_atom_site_label_1
_geom_angle_atom_site_label_2
_geom_angle_atom_site_label_3
_geom_angle
N1 C1 N2 104.0(3)
N1 C1 Co1 140.9(3)
N2 C1 Co1 115.1(2)
C3 C2 N1 110.2(3)
C3 C2 H2 124.9
N1 C2 H2 124.9
C2 C3 N2 101.2(3)
C2 C3 Co2 132.8(3)
N2 C3 Co2 124.9(3)
C9 C4 C5 122.7(4)
C9 C4 N1 119.8(4)
C5 C4 N1 117.5(4)
C6 C5 C4 116.8(5)
C6 C5 C10 119.8(5)
C4 C5 C10 123.4(4)
C7 C6 C5 121.4(6)
C7 C6 H6 119.3
C5 C6 H6 119.3
C6 C7 C8 121.6(6)
C6 C7 H7 119.2
C8 C7 H7 119.2
C7 C8 C9 120.7(5)
C7 C8 H8 119.7
C9 C8 H8 119.7
C4 C9 C8 116.9(5)
C4 C9 C13 122.1(4)
C8 C9 C13 120.9(5)
C5 C10 C11 110.9(4)
C5 C10 C12 111.7(5)
C11 C10 C12 110.5(5)
C5 C10 H10 107.8
C11 C10 H10 107.8
C12 C10 H10 107.8
C10 C11 H11A 109.5
C10 C11 H11B 109.5
H11A C11 H11B 109.5
C10 C11 H11C 109.5
H11A C11 H11C 109.5
H11B C11 H11C 109.5
C10 C12 H12A 109.5
C10 C12 H12B 109.5
H12A C12 H12B 109.5
C10 C12 H12C 109.5
H12A C12 H12C 109.5
H12B C12 H12C 109.5
C9 C13 C15 111.2(4)
C9 C13 C14 112.8(5)
C15 C13 C14 108.2(4)
C9 C13 H13 108.2
C15 C13 H13 108.2
C14 C13 H13 108.2
C13 C14 H14A 109.5
C13 C14 H14B 109.5
H14A C14 H14B 109.5
C13 C14 H14C 109.5
H14A C14 H14C 109.5
H14B C14 H14C 109.5
C13 C15 H15A 109.5
C13 C15 H15B 109.5
H15A C15 H15B 109.5
C13 C15 H15C 109.5
H15A C15 H15C 109.5
H15B C15 H15C 109.5
C17 C16 N3 124.5(3)
C17 C16 N2 125.4(3)
N3 C16 N2 110.0(3)
C16 C17 C18 117.5(4)
C16 C17 H17 121.2
C18 C17 H17 121.2
C19 C18 C17 120.3(4)
C19 C18 H18 119.8
C17 C18 H18 119.8
C18 C19 C20 121.0(4)
C18 C19 H19 119.5
C20 C19 H19 119.5
C21 C20 N3 117.4(4)
C21 C20 C19 124.9(4)
N3 C20 C19 117.7(4)
C20 C21 P1 114.2(3)
C20 C21 H21 122.9
P1 C21 H21 122.9
C27 C22 C23 110.6(4)
C27 C22 P1 113.0(3)
C23 C22 P1 109.1(3)
C27 C22 H22 108.0
C23 C22 H22 108.0
P1 C22 H22 108.0
C22 C23 C24 111.0(4)
C22 C23 H23A 109.4
C24 C23 H23A 109.4
C22 C23 H23B 109.4
C24 C23 H23B 109.4
H23A C23 H23B 108.0
C25 C24 C23 110.9(5)
C25 C24 H24A 109.5
C23 C24 H24A 109.5
C25 C24 H24B 109.5
C23 C24 H24B 109.5
H24A C24 H24B 108.0
C24 C25 C26 111.7(5)
C24 C25 H25A 109.3
C26 C25 H25A 109.3
C24 C25 H25B 109.3
C26 C25 H25B 109.3
H25A C25 H25B 107.9
C25 C26 C27 111.4(5)
C25 C26 H26A 109.4
C27 C26 H26A 109.4
C25 C26 H26B 109.4
C27 C26 H26B 109.4
H26A C26 H26B 108.0
C26 C27 C22 113.0(4)
C26 C27 H27A 109.0
C22 C27 H27A 109.0
C26 C27 H27B 109.0
C22 C27 H27B 109.0
H27A C27 H27B 107.8
C29 C28 C33 109.6(4)
C29 C28 P1 115.2(3)
C33 C28 P1 109.5(3)
C29 C28 H28 107.4
C33 C28 H28 107.4
P1 C28 H28 107.4
C28 C29 C30 111.8(4)
C28 C29 H29A 109.3
C30 C29 H29A 109.3
C28 C29 H29B 109.3
C30 C29 H29B 109.3
H29A C29 H29B 107.9
C31 C30 C29 111.8(5)
C31 C30 H30A 109.3
C29 C30 H30A 109.3
C31 C30 H30B 109.3
C29 C30 H30B 109.3
H30A C30 H30B 107.9
C30 C31 C32 112.6(5)
C30 C31 H31A 109.1
C32 C31 H31A 109.1
C30 C31 H31B 109.1
C32 C31 H31B 109.1
H31A C31 H31B 107.8
C31 C32 C33 111.3(5)
C31 C32 H32A 109.4
C33 C32 H32A 109.4
C31 C32 H32B 109.4
C33 C32 H32B 109.4
H32A C32 H32B 108.0
C32 C33 C28 110.2(4)
C32 C33 H33A 109.6
C28 C33 H33A 109.6
C32 C33 H33B 109.6
C28 C33 H33B 109.6
H33A C33 H33B 108.1
N6 C34 N7 95.9(4)
N6 C34 Co2 150.0(4)
N7 C34 Co2 114.0(3)
C36 C35 N6 107.5(4)
C36 C35 H35 126.2
N6 C35 H35 126.2
C35 C36 N7 107.0(4)
C35 C36 H36 126.5
N7 C36 H36 126.5
N6 C37 C38 119.1(4)
N6 C37 C42 118.3(5)
C38 C37 C42 122.1(5)
C37 C38 C39 118.5(5)
C37 C38 C43 122.0(4)
C39 C38 C43 119.5(5)
C40 C39 C38 120.1(5)
C40 C39 H39 120.0
C38 C39 H39 120.0
C39 C40 C41 121.2(5)
C39 C40 H40 119.4
C41 C40 H40 119.4
C40 C41 C42 121.2(5)
C40 C41 H41 119.4
C42 C41 H41 119.4
C41 C42 C37 116.9(5)
C41 C42 C46 121.1(5)
C37 C42 C46 122.0(5)
C38 C43 C44 110.5(5)
C38 C43 C45 114.0(5)
C44 C43 C45 110.0(5)
C38 C43 H43 107.3
C44 C43 H43 107.3
C45 C43 H43 107.3
C43 C44 H44A 109.5
C43 C44 H44B 109.5
H44A C44 H44B 109.5
C43 C44 H44C 109.5
H44A C44 H44C 109.5
H44B C44 H44C 109.5
C43 C45 H45A 109.5
C43 C45 H45B 109.5
H45A C45 H45B 109.5
C43 C45 H45C 109.5
H45A C45 H45C 109.5
H45B C45 H45C 109.5
C42 C46 C47 113.4(5)
C42 C46 C48 112.6(5)
C47 C46 C48 109.9(5)
C42 C46 H46 106.9
C47 C46 H46 106.9
C48 C46 H46 106.9
C46 C47 H47A 109.5
C46 C47 H47B 109.5
H47A C47 H47B 109.5
C46 C47 H47C 109.5
H47A C47 H47C 109.5
H47B C47 H47C 109.5
C46 C48 H48A 109.5
C46 C48 H48B 109.5
H48A C48 H48B 109.5
C46 C48 H48C 109.5
H48A C48 H48C 109.5
H48B C48 H48C 109.5
N8 C49 C50 126.1(4)
N8 C49 N7 109.3(4)
C50 C49 N7 124.6(4)
C49 C50 C51 116.2(4)
C49 C50 H50 121.9
C51 C50 H50 121.9
C50 C51 C52 119.3(5)
C50 C51 H51 120.3
C52 C51 H51 120.3
C53 C52 C51 120.5(5)
C53 C52 H52 119.8
C51 C52 H52 119.8
C52 C53 N8 122.1(5)
C52 C53 C54 124.3(5)
N8 C53 C54 113.6(4)
C53 C54 P2 110.6(3)
C53 C54 H54A 109.5
P2 C54 H54A 109.5
C53 C54 H54B 109.5
P2 C54 H54B 109.5
H54A C54 H54B 108.1
C56 C55 C60 112.1(5)
C56 C55 P2 114.0(4)
C60 C55 P2 108.0(4)
C56 C55 H55 107.5
C60 C55 H55 107.5
P2 C55 H55 107.5
C55 C56 C57 113.4(5)
C55 C56 H56A 108.9
C57 C56 H56A 108.9
C55 C56 H56B 108.9
C57 C56 H56B 108.9
H56A C56 H56B 107.7
C58 C57 C56 110.9(5)
C58 C57 H57A 109.5
C56 C57 H57A 109.5
C58 C57 H57B 109.5
C56 C57 H57B 109.5
H57A C57 H57B 108.1
C57 C58 C59 108.6(5)
C57 C58 H58A 110.0
C59 C58 H58A 110.0
C57 C58 H58B 110.0
C59 C58 H58B 110.0
H58A C58 H58B 108.3
C60 C59 C58 109.7(5)
C60 C59 H59A 109.7
C58 C59 H59A 109.7
C60 C59 H59B 109.7
C58 C59 H59B 109.7
H59A C59 H59B 108.2
C59 C60 C55 112.5(5)
C59 C60 H60A 109.1
C55 C60 H60A 109.1
C59 C60 H60B 109.1
C55 C60 H60B 109.1
H60A C60 H60B 107.8
C66 C61 C62 111.6(4)
C66 C61 P2 116.3(3)
C62 C61 P2 109.2(3)
C66 C61 H61 106.4
C62 C61 H61 106.4
P2 C61 H61 106.4
C63 C62 C61 113.3(4)
C63 C62 H62A 108.9
C61 C62 H62A 108.9
C63 C62 H62B 108.9
C61 C62 H62B 108.9
H62A C62 H62B 107.7
C62 C63 C64 109.4(4)
C62 C63 H63A 109.8
C64 C63 H63A 109.8
C62 C63 H63B 109.8
C64 C63 H63B 109.8
H63A C63 H63B 108.2
C65 C64 C63 110.8(4)
C65 C64 H64A 109.5
C63 C64 H64A 109.5
C65 C64 H64B 109.5
C63 C64 H64B 109.5
H64A C64 H64B 108.1
C64 C65 C66 112.0(5)
C64 C65 H65A 109.2
C66 C65 H65A 109.2
C64 C65 H65B 109.2
C66 C65 H65B 109.2
H65A C65 H65B 107.9
C61 C66 C65 111.9(4)
C61 C66 H66A 109.2
C65 C66 H66A 109.2
C61 C66 H66B 109.2
C65 C66 H66B 109.2
H66A C66 H66B 107.9
C1 N1 C2 110.3(3)
C1 N1 C4 123.3(3)
C2 N1 C4 126.1(3)
C1 N2 C16 115.4(3)
C1 N2 C3 114.2(3)
C16 N2 C3 130.4(3)
C16 N3 C20 118.8(3)
C16 N3 Co1 118.8(2)
C20 N3 Co1 122.3(3)
N5 N4 Co1 176.8(3)
C37 N6 C35 119.1(4)
C37 N6 C34 126.4(4)
C35 N6 C34 113.6(4)
C36 N7 C49 128.8(4)
C36 N7 C34 116.0(4)
C49 N7 C34 115.1(4)
C49 N8 C53 115.5(4)
C49 N8 Co2 117.1(3)
C53 N8 Co2 127.3(3)
C21 P1 C28 105.8(2)
C21 P1 C22 108.5(2)
C28 P1 C22 104.6(2)
C21 P1 Co1 101.54(14)
C28 P1 Co1 119.89(15)
C22 P1 Co1 115.67(14)
C61 P2 C55 105.7(2)
C61 P2 C54 103.4(2)
C55 P2 C54 102.7(2)
C61 P2 Co2 118.10(15)
C55 P2 Co2 122.06(16)
C54 P2 Co2 101.91(17)
N4 Co1 N3 178.90(15)
N4 Co1 C1 100.51(16)
N3 Co1 C1 80.53(15)
N4 Co1 P1 94.64(11)
N3 Co1 P1 84.34(10)
C1 Co1 P1 164.70(12)
C34 Co2 N8 83.9(2)
C34 Co2 C3 98.4(2)
N8 Co2 C3 174.41(15)
C34 Co2 P2 167.32(18)
N8 Co2 P2 83.85(11)
C3 Co2 P2 94.09(12)

loop_
_geom_bond_atom_site_label_1
_geom_bond_atom_site_label_2
_geom_bond_distance
C1 N1 1.349(4)
C1 N2 1.370(5)
C1 Co1 1.914(4)
C2 C3 1.382(5)
C2 N1 1.399(5)
C2 H2 0.9500
C3 N2 1.422(5)
C3 Co2 1.960(4)
C4 C9 1.396(6)
C4 C5 1.398(6)
C4 N1 1.451(5)
C5 C6 1.396(7)
C5 C10 1.503(7)
C6 C7 1.347(8)
C6 H6 0.9500
C7 C8 1.361(8)
C7 H7 0.9500
C8 C9 1.403(7)
C8 H8 0.9500
C9 C13 1.510(7)
C10 C11 1.533(7)
C10 C12 1.541(7)
C10 H10 1.0000
C11 H11A 0.9800
C11 H11B 0.9800
C11 H11C 0.9800
C12 H12A 0.9800
C12 H12B 0.9800
C12 H12C 0.9800
C13 C15 1.530(7)
C13 C14 1.559(7)
C13 H13 1.0000
C14 H14A 0.9800
C14 H14B 0.9800
C14 H14C 0.9800
C15 H15A 0.9800
C15 H15B 0.9800
C15 H15C 0.9800
C16 C17 1.356(5)
C16 N3 1.364(5)
C16 N2 1.411(4)
C17 C18 1.413(5)
C17 H17 0.9500
C18 C19 1.361(6)
C18 H18 0.9500
C19 C20 1.430(6)
C19 H19 0.9500
C20 C21 1.375(6)
C20 N3 1.403(5)
C21 P1 1.755(4)
C21 H21 0.9500
C22 C27 1.525(6)
C22 C23 1.531(7)
C22 P1 1.852(5)
C22 H22 1.0000
C23 C24 1.544(8)
C23 H23A 0.9900
C23 H23B 0.9900
C24 C25 1.506(8)
C24 H24A 0.9900
C24 H24B 0.9900
C25 C26 1.513(8)
C25 H25A 0.9900
C25 H25B 0.9900
C26 C27 1.524(7)
C26 H26A 0.9900
C26 H26B 0.9900
C27 H27A 0.9900
C27 H27B 0.9900
C28 C29 1.507(6)
C28 C33 1.538(7)
C28 P1 1.851(4)
C28 H28 1.0000
C29 C30 1.544(7)
C29 H29A 0.9900
C29 H29B 0.9900
C30 C31 1.496(8)
C30 H30A 0.9900
C30 H30B 0.9900
C31 C32 1.506(8)
C31 H31A 0.9900
C31 H31B 0.9900
C32 C33 1.510(7)
C32 H32A 0.9900
C32 H32B 0.9900
C33 H33A 0.9900
C33 H33B 0.9900
C34 N6 1.459(6)
C34 N7 1.476(6)
C34 Co2 1.760(5)
C35 C36 1.341(6)
C35 N6 1.438(6)
C35 H35 0.9500
C36 N7 1.385(6)
C36 H36 0.9500
C37 N6 1.383(6)
C37 C38 1.398(7)
C37 C42 1.415(7)
C38 C39 1.416(7)
C38 C43 1.509(7)
C39 C40 1.371(8)
C39 H39 0.9500
C40 C41 1.382(8)
C40 H40 0.9500
C41 C42 1.413(7)
C41 H41 0.9500
C42 C46 1.486(7)
C43 C44 1.509(7)
C43 C45 1.549(7)
C43 H43 1.0000
C44 H44A 0.9800
C44 H44B 0.9800
C44 H44C 0.9800
C45 H45A 0.9800
C45 H45B 0.9800
C45 H45C 0.9800
C46 C47 1.532(8)
C46 C48 1.537(8)
C46 H46 1.0000
C47 H47A 0.9800
C47 H47B 0.9800
C47 H47C 0.9800
C48 H48A 0.9800
C48 H48B 0.9800
C48 H48C 0.9800
C49 N8 1.349(5)
C49 C50 1.384(6)
C49 N7 1.390(5)
C50 C51 1.394(7)
C50 H50 0.9500
C51 C52 1.399(7)
C51 H51 0.9500
C52 C53 1.352(7)
C52 H52 0.9500
C53 N8 1.390(6)
C53 C54 1.483(7)
C54 P2 1.852(5)
C54 H54A 0.9900
C54 H54B 0.9900
C55 C56 1.488(7)
C55 C60 1.558(7)
C55 P2 1.851(5)
C55 H55 1.0000
C56 C57 1.531(7)
C56 H56A 0.9900
C56 H56B 0.9900
C57 C58 1.503(9)
C57 H57A 0.9900
C57 H57B 0.9900
C58 C59 1.550(10)
C58 H58A 0.9900
C58 H58B 0.9900
C59 C60 1.502(8)
C59 H59A 0.9900
C59 H59B 0.9900
C60 H60A 0.9900
C60 H60B 0.9900
C61 C66 1.502(6)
C61 C62 1.544(6)
C61 P2 1.836(4)
C61 H61 1.0000
C62 C63 1.501(7)
C62 H62A 0.9900
C62 H62B 0.9900
C63 C64 1.527(7)
C63 H63A 0.9900
C63 H63B 0.9900
C64 C65 1.508(8)
C64 H64A 0.9900
C64 H64B 0.9900
C65 C66 1.555(7)
C65 H65A 0.9900
C65 H65B 0.9900
C66 H66A 0.9900
C66 H66B 0.9900
N3 Co1 1.904(3)
N4 N5 1.120(5)
N4 Co1 1.742(4)
N8 Co2 1.918(4)
P1 Co1 2.2020(11)
P2 Co2 2.2066(14)

loop_
_geom_torsion_atom_site_label_1
_geom_torsion_atom_site_label_2
_geom_torsion_atom_site_label_3
_geom_torsion_atom_site_label_4
_geom_torsion
N1 C2 C3 N2 0.8(4)
N1 C2 C3 Co2 -166.8(3)
C9 C4 C5 C6 1.5(6)
N1 C4 C5 C6 -175.0(4)
C9 C4 C5 C10 179.2(4)
N1 C4 C5 C10 2.7(6)
C4 C5 C6 C7 0.1(7)
C10 C5 C6 C7 -177.7(5)
C5 C6 C7 C8 -1.9(8)
C6 C7 C8 C9 2.1(8)
C5 C4 C9 C8 -1.3(6)
N1 C4 C9 C8 175.2(4)
C5 C4 C9 C13 -176.8(4)
N1 C4 C9 C13 -0.4(6)
C7 C8 C9 C4 -0.6(7)
C7 C8 C9 C13 175.0(5)
C6 C5 C10 C11 69.4(6)
C4 C5 C10 C11 -108.2(5)
C6 C5 C10 C12 -54.3(6)
C4 C5 C10 C12 128.0(5)
C4 C9 C13 C15 89.9(5)
C8 C9 C13 C15 -85.4(5)
C4 C9 C13 C14 -148.4(4)
C8 C9 C13 C14 36.2(6)
N3 C16 C17 C18 1.5(6)
N2 C16 C17 C18 -179.1(4)
C16 C17 C18 C19 0.4(6)
C17 C18 C19 C20 0.0(7)
C18 C19 C20 C21 179.3(4)
C18 C19 C20 N3 -2.1(7)
N3 C20 C21 P1 -2.9(5)
C19 C20 C21 P1 175.8(4)
C27 C22 C23 C24 54.3(6)
P1 C22 C23 C24 179.2(4)
C22 C23 C24 C25 -56.6(7)
C23 C24 C25 C26 56.7(8)
C24 C25 C26 C27 -54.8(8)
C25 C26 C27 C22 53.3(7)
C23 C22 C27 C26 -53.2(6)
P1 C22 C27 C26 -175.9(4)
C33 C28 C29 C30 -55.9(5)
P1 C28 C29 C30 180.0(4)
C28 C29 C30 C31 52.8(6)
C29 C30 C31 C32 -51.5(7)
C30 C31 C32 C33 54.9(7)
C31 C32 C33 C28 -58.0(6)
C29 C28 C33 C32 58.8(5)
P1 C28 C33 C32 -173.9(4)
N6 C35 C36 N7 0.2(5)
N6 C37 C38 C39 170.4(5)
C42 C37 C38 C39 -1.2(7)
N6 C37 C38 C43 -8.4(7)
C42 C37 C38 C43 180.0(5)
C37 C38 C39 C40 -0.1(8)
C43 C38 C39 C40 178.7(5)
C38 C39 C40 C41 0.2(9)
C39 C40 C41 C42 1.0(10)
C40 C41 C42 C37 -2.3(8)
C40 C41 C42 C46 -179.7(5)
N6 C37 C42 C41 -169.3(5)
C38 C37 C42 C41 2.4(7)
N6 C37 C42 C46 8.1(7)
C38 C37 C42 C46 179.8(4)
C37 C38 C43 C44 -89.2(6)
C39 C38 C43 C44 92.0(6)
C37 C38 C43 C45 146.2(5)
C39 C38 C43 C45 -32.6(7)
C41 C42 C46 C47 85.4(7)
C37 C42 C46 C47 -92.0(6)
C41 C42 C46 C48 -40.2(7)
C37 C42 C46 C48 142.5(5)
N8 C49 C50 C51 -0.2(6)
N7 C49 C50 C51 179.8(4)
C49 C50 C51 C52 -3.2(6)
C50 C51 C52 C53 2.3(7)
C51 C52 C53 N8 2.2(7)
C51 C52 C53 C54 -175.2(4)
C52 C53 C54 P2 -165.0(4)
N8 C53 C54 P2 17.4(5)
C60 C55 C56 C57 48.1(6)
P2 C55 C56 C57 171.2(4)
C55 C56 C57 C58 -55.1(7)
C56 C57 C58 C59 60.3(7)
C57 C58 C59 C60 -61.5(7)
C58 C59 C60 C55 55.8(7)
C56 C55 C60 C59 -49.5(6)
P2 C55 C60 C59 -176.0(4)
C66 C61 C62 C63 -53.3(6)
P2 C61 C62 C63 176.8(4)
C61 C62 C63 C64 56.9(6)
C62 C63 C64 C65 -58.5(6)
C63 C64 C65 C66 56.7(6)
C62 C61 C66 C65 49.3(6)
P2 C61 C66 C65 175.4(4)
C64 C65 C66 C61 -52.5(7)
N2 C1 N1 C2 -1.6(4)
Co1 C1 N1 C2 175.7(4)
N2 C1 N1 C4 -175.4(4)
Co1 C1 N1 C4 1.8(7)
C3 C2 N1 C1 0.5(5)
C3 C2 N1 C4 174.1(4)
C9 C4 N1 C1 -90.9(5)
C5 C4 N1 C1 85.7(5)
C9 C4 N1 C2 96.2(5)
C5 C4 N1 C2 -87.1(5)
N1 C1 N2 C16 -178.1(3)
Co1 C1 N2 C16 3.8(4)
N1 C1 N2 C3 2.2(4)
Co1 C1 N2 C3 -175.9(2)
C17 C16 N2 C1 178.3(4)
N3 C16 N2 C1 -2.3(4)
C17 C16 N2 C3 -2.1(6)
N3 C16 N2 C3 177.4(3)
C2 C3 N2 C1 -1.9(4)
Co2 C3 N2 C1 167.1(3)
C2 C3 N2 C16 178.5(4)
Co2 C3 N2 C16 -12.6(6)
C17 C16 N3 C20 -3.7(6)
N2 C16 N3 C20 176.8(3)
C17 C16 N3 Co1 179.2(3)
N2 C16 N3 Co1 -0.3(4)
C21 C20 N3 C16 -177.4(4)
C19 C20 N3 C16 3.8(6)
C21 C20 N3 Co1 -0.4(5)
C19 C20 N3 Co1 -179.1(3)
C38 C37 N6 C35 -82.4(5)
C42 C37 N6 C35 89.5(5)
C38 C37 N6 C34 85.7(6)
C42 C37 N6 C34 -102.3(5)
C36 C35 N6 C37 168.7(4)
C36 C35 N6 C34 -0.9(5)
N7 C34 N6 C37 -167.7(4)
Co2 C34 N6 C37 8.9(9)
N7 C34 N6 C35 1.0(4)
Co2 C34 N6 C35 177.6(5)
C35 C36 N7 C49 -174.9(4)
C35 C36 N7 C34 0.5(5)
N8 C49 N7 C36 172.9(4)
C50 C49 N7 C36 -7.1(6)
N8 C49 N7 C34 -2.6(4)
C50 C49 N7 C34 177.4(4)
N6 C34 N7 C36 -0.9(4)
Co2 C34 N7 C36 -179.0(3)
N6 C34 N7 C49 175.1(3)
Co2 C34 N7 C49 -3.0(4)
C50 C49 N8 C53 4.4(6)
N7 C49 N8 C53 -175.6(3)
C50 C49 N8 Co2 -173.2(3)
N7 C49 N8 Co2 6.8(4)
C52 C53 N8 C49 -5.3(6)
C54 C53 N8 C49 172.4(4)
C52 C53 N8 Co2 171.9(3)
C54 C53 N8 Co2 -10.3(5)
C20 C21 P1 C28 -121.8(4)
C20 C21 P1 C22 126.5(3)
C20 C21 P1 Co1 4.1(4)
C29 C28 P1 C21 -172.7(3)
C33 C28 P1 C21 63.2(3)
C29 C28 P1 C22 -58.2(4)
C33 C28 P1 C22 177.7(3)
C29 C28 P1 Co1 73.5(4)
C33 C28 P1 Co1 -50.6(3)
C27 C22 P1 C21 53.4(4)
C23 C22 P1 C21 -70.1(4)
C27 C22 P1 C28 -59.2(4)
C23 C22 P1 C28 177.3(3)
C27 C22 P1 Co1 166.7(3)
C23 C22 P1 Co1 43.2(4)
C66 C61 P2 C55 53.5(4)
C62 C61 P2 C55 -179.2(3)
C66 C61 P2 C54 -54.1(4)
C62 C61 P2 C54 73.2(4)
C66 C61 P2 Co2 -165.6(3)
C62 C61 P2 Co2 -38.4(4)
C56 C55 P2 C61 62.5(4)
C60 C55 P2 C61 -172.1(4)
C56 C55 P2 C54 170.6(4)
C60 C55 P2 C54 -64.1(4)
C56 C55 P2 Co2 -76.4(4)
C60 C55 P2 Co2 48.9(4)
C53 C54 P2 C61 -139.6(4)
C53 C54 P2 C55 110.6(4)
C53 C54 P2 Co2 -16.6(4)
N6 C34 Co2 N8 -171.1(7)
N7 C34 Co2 N8 5.2(3)
N6 C34 Co2 C3 14.1(7)
N7 C34 Co2 C3 -169.7(3)
N6 C34 Co2 P2 -155.5(5)
N7 C34 Co2 P2 20.8(8)

loop_
_platon_squeeze_void_nr
_platon_squeeze_void_average_x
_platon_squeeze_void_average_y
_platon_squeeze_void_average_z
_platon_squeeze_void_volume
_platon_squeeze_void_count_electrons
1 -0.090 0.500 0.500 1029.9 226.1
